data_2201294
loop_
_publ_author_name
'Nockemann, Peter'
'Meyer, Gerd'

_publ_section_title
;
 Bis(tetraethylammonium) di-\m-bromo-bis[dibromomercurate(II)],
 (Et~4~N)~2~[Hg~2~Br~6~]
;
_journal_issue 10
_journal_name_full 'Acta Crystallographica Section E'
_journal_page_first m529
_journal_page_last m530
_journal_paper_doi 10.1107/S1600536802015337
_journal_volume 58
_journal_year 2002
_chemical_formula_iupac '(C8 H20 N)2 [Hg2 Br6]'
_chemical_formula_moiety '2C8 H20 N 1+, Br6 Hg2 2-'
_chemical_formula_sum 'C16 H40 Br6 Hg2 N2'
_chemical_formula_weight 1141.14
_chemical_name_systematic ?
_space_group_IT_number 14
_symmetry_cell_setting monoclinic
_symmetry_space_group_name_Hall '-P 2ybc'
_symmetry_space_group_name_H-M 'P 1 21/c 1'
_atom_sites_solution_hydrogens geom
_atom_sites_solution_primary direct
_atom_sites_solution_secondary difmap
_audit_creation_method SHELXL-97
_cell_angle_alpha 90.00
_cell_angle_beta 107.377(17)
_cell_angle_gamma 90.00
_cell_formula_units_Z 2
_cell_length_a 9.1148(16)
_cell_length_b 10.8302(13)
_cell_length_c 16.140(4)
_cell_measurement_reflns_used 10530
_cell_measurement_temperature 293(2)
_cell_measurement_theta_max 25.0
_cell_measurement_theta_min 2.3
_cell_volume 1520.5(5)
_computing_cell_refinement 'X-STEP32 (Stoe & Cie, 2000)'
_computing_data_collection 'X-AREA (Stoe & Cie, 2001)'
_computing_data_reduction 'X-RED (Stoe & Cie, 2001)'
_computing_molecular_graphics 'DIAMOND (Brandenburg, Bonn, 1999)'
_computing_publication_material SHELXL97
_computing_structure_refinement 'SHELXL97 (Sheldrick, 1997)'
_computing_structure_solution 'SHELXS97 (Sheldrick, 1997)'
_diffrn_ambient_temperature 293(2)
_diffrn_measured_fraction_theta_full 1.000
_diffrn_measured_fraction_theta_max 1.000
_diffrn_measurement_device_type 'Stoe Imaging Plate Diffraction System (IPDS-I)'
_diffrn_measurement_method \f
_diffrn_radiation_monochromator graphite
_diffrn_radiation_source 'fine-focus sealed tube'
_diffrn_radiation_type MoK\a
_diffrn_radiation_wavelength 0.71073
_diffrn_reflns_av_R_equivalents 0.0965
_diffrn_reflns_av_sigmaI/netI 0.0889
_diffrn_reflns_limit_h_max 10
_diffrn_reflns_limit_h_min -10
_diffrn_reflns_limit_k_max 12
_diffrn_reflns_limit_k_min -12
_diffrn_reflns_limit_l_max 18
_diffrn_reflns_limit_l_min -19
_diffrn_reflns_number 10530
_diffrn_reflns_theta_full 25.00
_diffrn_reflns_theta_max 25.00
_diffrn_reflns_theta_min 2.30
_exptl_absorpt_coefficient_mu 17.974
_exptl_absorpt_correction_T_max 0.166
_exptl_absorpt_correction_T_min 0.051
_exptl_absorpt_correction_type numerical
_exptl_absorpt_process_details '(X-SHAPE; Stoe & Cie, 1998)'
_exptl_crystal_colour colorless
_exptl_crystal_density_diffrn 2.492
_exptl_crystal_density_method 'not measured'
_exptl_crystal_description prism
_exptl_crystal_F_000 1040
_exptl_crystal_size_max 0.2
_exptl_crystal_size_mid 0.15
_exptl_crystal_size_min 0.1
_refine_diff_density_max 0.656
_refine_diff_density_min -1.111
_refine_ls_extinction_coef 0.00203(12)
_refine_ls_extinction_expression Fc^*^=kFc[1+0.001xFc^2^\l^3^/sin(2\q)]^-1/4^
_refine_ls_extinction_method SHELXL97
_refine_ls_goodness_of_fit_ref 0.812
_refine_ls_hydrogen_treatment constr
_refine_ls_matrix_type full
_refine_ls_number_parameters 119
_refine_ls_number_reflns 2665
_refine_ls_number_restraints 0
_refine_ls_restrained_S_all 0.812
_refine_ls_R_factor_all 0.0827
_refine_ls_R_factor_gt 0.0341
_refine_ls_shift/su_max 0.001
_refine_ls_shift/su_mean 0.000
_refine_ls_structure_factor_coef Fsqd
_refine_ls_weighting_details 'calc w = 1/[\s^2^(Fo^2^)+(0.0161P)^2^] where P = (Fo^2^+2Fc^2^)/3'
_refine_ls_weighting_scheme calc
_refine_ls_wR_factor_gt 0.0587
_refine_ls_wR_factor_ref 0.0674
_reflns_number_gt 1450
_reflns_number_total 2665
_reflns_threshold_expression I>2\s(I)
_cod_data_source_file bt6182.cif
_cod_data_source_block I
_cod_depositor_comments
;
The following automatic conversions were performed:
'_geom_bond_publ_flag' value 'Y' changed to 'y' according to
'/home/saulius/struct/CIF-dictionaries/cif_core.dic' dictionary named
'cif_core.dic' version 2.4.1 from 2010-06-29 (12 times).

Automatic conversion script
Id: cif_fix_enum 1527 2010-12-29 10:47:43Z saulius 

The following automatic conversions were performed:

'_geom_bond_publ_flag' value 'Y' changed to 'y' according to
/home/saulius/struct/CIF-dictionaries/cif_core.dic dictionary named
'cif_core.dic' version 2.4.1 from 2010-06-29 (12
times).

'_geom_angle_publ_flag' value 'Y' changed to 'y' according
to /home/saulius/struct/CIF-dictionaries/cif_core.dic dictionary
named 'cif_core.dic' version 2.4.1 from 2010-06-29 (15 times).

Automatic conversion script
Id: cif_fix_values 1715 2011-07-08 13:25:40Z adriana 
;
_cod_original_sg_symbol_H-M 'P 21/c'
_cod_database_code 2201294
_cod_database_fobs_code 2201294

loop_
_symmetry_equiv_pos_as_xyz
'x, y, z'
'-x, y+1/2, -z+1/2'
'-x, -y, -z'
'x, -y-1/2, z-1/2'

loop_
_atom_site_label
_atom_site_fract_x
_atom_site_fract_y
_atom_site_fract_z
_atom_site_U_iso_or_equiv
_atom_site_adp_type
_atom_site_calc_flag
_atom_site_refinement_flags
_atom_site_occupancy
_atom_site_disorder_assembly
_atom_site_disorder_group
_atom_site_type_symbol
Hg1 0.14441(5) 0.37623(4) 0.06097(3) 0.06386(18) Uani d . 1 . . Hg
Br1 0.20423(12) 0.36463(12) 0.22440(7) 0.0669(3) Uani d . 1 . . Br
Br2 0.26762(15) 0.23448(10) -0.02166(9) 0.0802(4) Uani d . 1 . . Br
Br3 0.16792(10) 0.61764(10) 0.01128(7) 0.0567(3) Uani d . 1 . . Br
N1 0.7227(8) 0.4212(6) 0.2792(5) 0.0400(18) Uani d . 1 . . N
C1 0.6627(11) 0.2912(8) 0.2543(7) 0.055(3) Uani d . 1 . . C
H1B 0.5537 0.2962 0.2239 0.066 Uiso calc R 1 . . H
H1A 0.6742 0.2445 0.3071 0.066 Uiso calc R 1 . . H
C2 0.8894(10) 0.4092(9) 0.3390(7) 0.057(3) Uani d . 1 . . C
H2B 0.8904 0.3546 0.3869 0.069 Uiso calc R 1 . . H
H2A 0.9516 0.3713 0.3066 0.069 Uiso calc R 1 . . H
C3 0.9623(12) 0.5320(11) 0.3758(8) 0.076(3) Uani d . 1 . . C
H3C 1.0645 0.5177 0.4133 0.091 Uiso calc R 1 . . H
H3B 0.9017 0.5702 0.4082 0.091 Uiso calc R 1 . . H
H3A 0.9666 0.5852 0.3290 0.091 Uiso calc R 1 . . H
C4 0.6094(13) 0.4214(10) 0.4075(7) 0.074(3) Uani d . 1 . . C
H4C 0.5439 0.4690 0.4321 0.089 Uiso calc R 1 . . H
H4B 0.7097 0.4149 0.4489 0.089 Uiso calc R 1 . . H
H4A 0.5667 0.3404 0.3932 0.089 Uiso calc R 1 . . H
C5 0.6221(11) 0.4847(9) 0.3258(7) 0.053(3) Uani d . 1 . . C
H5B 0.6615 0.5675 0.3412 0.064 Uiso calc R 1 . . H
H5A 0.5195 0.4927 0.2855 0.064 Uiso calc R 1 . . H
C6 0.7233(11) 0.4988(9) 0.1988(6) 0.050(3) Uani d . 1 . . C
H6B 0.7579 0.5817 0.2177 0.061 Uiso calc R 1 . . H
H6A 0.7969 0.4631 0.1729 0.061 Uiso calc R 1 . . H
C7 0.5707(12) 0.5068(11) 0.1310(7) 0.074(3) Uani d . 1 . . C
H7C 0.5801 0.5558 0.0833 0.089 Uiso calc R 1 . . H
H7B 0.4976 0.5445 0.1554 0.089 Uiso calc R 1 . . H
H7A 0.5363 0.4254 0.1108 0.089 Uiso calc R 1 . . H
C8 0.7398(16) 0.2204(10) 0.1983(9) 0.092(4) Uani d . 1 . . C
H8C 0.6942 0.1400 0.1861 0.111 Uiso calc R 1 . . H
H8B 0.8474 0.2122 0.2283 0.111 Uiso calc R 1 . . H
H8A 0.7267 0.2641 0.1448 0.111 Uiso calc R 1 . . H

loop_
_atom_site_aniso_label
_atom_site_aniso_U_11
_atom_site_aniso_U_22
_atom_site_aniso_U_33
_atom_site_aniso_U_12
_atom_site_aniso_U_13
_atom_site_aniso_U_23
Hg1 0.0648(3) 0.0649(3) 0.0617(3) 0.0066(3) 0.0187(2) -0.0023(3)
Br1 0.0596(7) 0.0843(8) 0.0559(6) -0.0066(7) 0.0158(5) -0.0007(7)
Br2 0.0885(9) 0.0596(7) 0.1107(10) -0.0028(6) 0.0574(8) -0.0139(7)
Br3 0.0488(6) 0.0493(5) 0.0691(7) -0.0079(5) 0.0132(5) -0.0027(6)
N1 0.036(4) 0.040(4) 0.047(5) 0.006(3) 0.017(4) 0.008(4)
C1 0.053(7) 0.040(5) 0.076(8) -0.012(5) 0.025(6) -0.007(5)
C2 0.040(6) 0.067(7) 0.063(6) 0.014(5) 0.011(5) 0.021(6)
C3 0.057(7) 0.094(9) 0.069(9) -0.016(6) 0.007(6) 0.004(7)
C4 0.072(8) 0.094(9) 0.070(8) 0.006(6) 0.045(6) -0.004(7)
C5 0.042(6) 0.051(6) 0.074(8) 0.009(5) 0.029(5) 0.000(6)
C6 0.057(7) 0.052(6) 0.049(7) -0.009(5) 0.027(6) 0.009(5)
C7 0.066(8) 0.091(8) 0.053(8) -0.002(7) 0.001(6) 0.022(6)
C8 0.122(11) 0.057(7) 0.115(11) -0.003(7) 0.061(10) -0.020(8)

loop_
_atom_type_symbol
_atom_type_description
_atom_type_scat_dispersion_real
_atom_type_scat_dispersion_imag
_atom_type_scat_source
C C 0.0033 0.0016 'International Tables Vol C Tables 4.2.6.8 and 6.1.1.4'
Br Br -0.2901 2.4595 'International Tables Vol C Tables 4.2.6.8 and 6.1.1.4'
Hg Hg -2.3894 9.2266 'International Tables Vol C Tables 4.2.6.8 and 6.1.1.4'
N N 0.0061 0.0033 'International Tables Vol C Tables 4.2.6.8 and 6.1.1.4'
H H 0.0000 0.0000 'International Tables Vol C Tables 4.2.6.8 and 6.1.1.4'

loop_
_geom_angle_atom_site_label_1
_geom_angle_atom_site_label_2
_geom_angle_atom_site_label_3
_geom_angle_site_symmetry_1
_geom_angle_site_symmetry_3
_geom_angle
_geom_angle_publ_flag
Br2 Hg1 Br1 . . 122.15(5) y
Br2 Hg1 Br3 . 3_565 111.24(4) ?
Br1 Hg1 Br3 . 3_565 108.55(4) ?
Br2 Hg1 Br3 . . 109.82(4) y
Br1 Hg1 Br3 . . 109.77(4) y
Br3 Hg1 Br3 3_565 . 90.82(3) y
Hg1 Br3 Hg1 3_565 . 89.18(3) y
C5 N1 C1 . . 109.2(7) y
C5 N1 C6 . . 108.9(7) y
C1 N1 C6 . . 111.9(7) y
C5 N1 C2 . . 110.9(7) y
C1 N1 C2 . . 107.2(6) y
C6 N1 C2 . . 108.8(7) y
N1 C1 C8 . . 115.7(8) y
N1 C1 H1B . . 108.4 ?
C8 C1 H1B . . 108.4 ?
N1 C1 H1A . . 108.4 ?
C8 C1 H1A . . 108.4 ?
H1B C1 H1A . . 107.4 ?
C3 C2 N1 . . 113.8(8) y
C3 C2 H2B . . 108.8 ?
N1 C2 H2B . . 108.8 ?
C3 C2 H2A . . 108.8 ?
N1 C2 H2A . . 108.8 ?
H2B C2 H2A . . 107.7 ?
C2 C3 H3C . . 109.5 ?
C2 C3 H3B . . 109.5 ?
H3C C3 H3B . . 109.5 ?
C2 C3 H3A . . 109.5 ?
H3C C3 H3A . . 109.5 ?
H3B C3 H3A . . 109.5 ?
C5 C4 H4C . . 109.5 ?
C5 C4 H4B . . 109.5 ?
H4C C4 H4B . . 109.5 ?
C5 C4 H4A . . 109.5 ?
H4C C4 H4A . . 109.5 ?
H4B C4 H4A . . 109.5 ?
C4 C5 N1 . . 116.1(7) y
C4 C5 H5B . . 108.3 ?
N1 C5 H5B . . 108.3 ?
C4 C5 H5A . . 108.3 ?
N1 C5 H5A . . 108.3 ?
H5B C5 H5A . . 107.4 ?
C7 C6 N1 . . 114.2(8) y
C7 C6 H6B . . 108.7 ?
N1 C6 H6B . . 108.7 ?
C7 C6 H6A . . 108.7 ?
N1 C6 H6A . . 108.7 ?
H6B C6 H6A . . 107.6 ?
C6 C7 H7C . . 109.5 ?
C6 C7 H7B . . 109.5 ?
H7C C7 H7B . . 109.5 ?
C6 C7 H7A . . 109.5 ?
H7C C7 H7A . . 109.5 ?
H7B C7 H7A . . 109.5 ?
C1 C8 H8C . . 109.5 ?
C1 C8 H8B . . 109.5 ?
H8C C8 H8B . . 109.5 ?
C1 C8 H8A . . 109.5 ?
H8C C8 H8A . . 109.5 ?
H8B C8 H8A . . 109.5 ?

loop_
_geom_bond_atom_site_label_1
_geom_bond_atom_site_label_2
_geom_bond_site_symmetry_2
_geom_bond_distance
_geom_bond_publ_flag
Hg1 Br2 . 2.5082(12) y
Hg1 Br1 . 2.5322(13) y
Hg1 Br3 3_565 2.7359(11) y
Hg1 Br3 . 2.7618(11) y
Br3 Hg1 3_565 2.7359(11) ?
N1 C5 . 1.514(11) y
N1 C1 . 1.521(11) y
N1 C6 . 1.547(11) y
N1 C2 . 1.544(11) y
C1 C8 . 1.509(13) y
C1 H1B . 0.9700 ?
C1 H1A . 0.9700 ?
C2 C3 . 1.525(14) y
C2 H2B . 0.9700 ?
C2 H2A . 0.9700 ?
C3 H3C . 0.9600 ?
C3 H3B . 0.9600 ?
C3 H3A . 0.9600 ?
C4 C5 . 1.521(14) y
C4 H4C . 0.9600 ?
C4 H4B . 0.9600 ?
C4 H4A . 0.9600 ?
C5 H5B . 0.9700 ?
C5 H5A . 0.9700 ?
C6 C7 . 1.493(13) y
C6 H6B . 0.9700 ?
C6 H6A . 0.9700 ?
C7 H7C . 0.9600 ?
C7 H7B . 0.9600 ?
C7 H7A . 0.9600 ?
C8 H8C . 0.9600 ?
C8 H8B . 0.9600 ?
C8 H8A . 0.9600 ?
